data_1531350
loop_
_publ_author_name
'Hatert, F.'
'Hermann, R.P.'
'Long, G.J.'
'Fransolet, A.M.'
'Grandjean, F.'

_publ_section_title
;
 An X-ray Rietveld, infrared and Moessbauer spectral study of the NaMn
 (Fe1-x Inx)2 (P O4)3 alluaudite-type solid solution
;
_journal_name_full 'American Mineralogist'
_journal_page_first 211
_journal_page_last 222
_journal_volume 88
_journal_year 2003
_chemical_formula_sum 'In1.932 Mn1.068 Na1.12 O12 P3'
_chemical_name_systematic 'Na1.12 (Mn0.768 In0.232) (In1.7 Mn0.3) (P O4)3'
_space_group_IT_number 15
_symmetry_space_group_name_Hall '-C 2yc'
_symmetry_space_group_name_H-M 'C 1 2/c 1'
_cell_angle_alpha 90
_cell_angle_beta 115.21
_cell_angle_gamma 90
_cell_formula_units_Z 4
_cell_length_a 12.282
_cell_length_b 12.948
_cell_length_c 6.552
_cell_volume 942.704
_citation_journal_id_ASTM AMMIAY
_cod_data_source_file Hatert_AMMIAY_2003_1788.cif
_cod_data_source_block In1.932Mn1.068Na1.12O12P3
_cod_original_cell_volume 942.7045
_cod_database_code 1531350

loop_
_symmetry_equiv_pos_as_xyz
x,y,z
-x,y,-z+1/2
-x,-y,-z
x,-y,z-1/2
x+1/2,y+1/2,z
-x+1/2,y+1/2,-z+1/2
-x+1/2,-y+1/2,-z
x+1/2,-y+1/2,z-1/2

loop_
_atom_site_label
_atom_site_type_symbol
_atom_site_fract_x
_atom_site_fract_y
_atom_site_fract_z
_atom_site_occupancy
_atom_site_U_iso_or_equiv
Na2 Na+1 0.5 0 0 1.002 0.0
O1 O-2 0.458 0.7225 0.543 1 0.0
P2 P+5 0.2394 0.8869 0.129 1 0.0
O3 O-2 0.3366 0.663 0.109 1 0.0
P1 P+5 0 0.7065 0.25 1 0.0
O4 O-2 0.128 0.3932 0.33 1 0.0
Na1 Na+1 0 0.069 0.25 0.118 0.0
Mn1 Mn+1 0 0.2641 0.25 0.768 0.0
In2 In+3 0.2856 0.6488 0.3759 0.85 0.0
O6 O-2 0.3121 0.496 0.365 1 0.0
O5 O-2 0.2258 0.8181 0.31 1 0.0
In1 In+3 0 0.2641 0.25 0.232 0.0
O2 O-2 0.1005 0.6343 0.251 1 0.0
Mn2 Mn+1 0.2856 0.6488 0.3759 0.15 0.0
